data_7238083
loop_
_publ_author_name
'Guionneau, Philippe'
'Marchivie, Mathieu'
'Bravic, Georges'
'L\'etard, Jean-Fran\,cois'
'Chasseau, Daniel'

_publ_section_title
;
 Co(ii) molecular complexes as a reference for the spin crossover in
 Fe(ii) analogues
;
_journal_issue 8
_journal_name_full 'J. Mater. Chem.'
_journal_page_first 2546
_journal_paper_doi 10.1039/B202610D
_journal_volume 12
_journal_year 2002
_chemical_formula_sum 'C38 H28 Co N6 S2'
_chemical_formula_weight 691.71
_space_group_IT_number 14
_space_group_name_Hall '-P 2ybc'
_space_group_name_H-M_alt 'P 1 21/c 1'
_symmetry_cell_setting monoclinic
_symmetry_space_group_name_H-M 'P 1 21/c 1'
_atom_sites_solution_hydrogens geom
_atom_sites_solution_primary direct
_atom_sites_solution_secondary difmap
_audit_creation_method SHELXL-97
_cell_angle_alpha 90.000(5)
_cell_angle_beta 115.844(5)
_cell_angle_gamma 90.000(5)
_cell_formula_units_Z 4
_cell_length_a 17.1637(2)
_cell_length_b 12.5575(2)
_cell_length_c 17.2701(2)
_cell_measurement_temperature 120(2)
_cell_volume 3349.99(16)
_computing_structure_refinement 'SHELXL-97 (Sheldrick, 1997)'
_computing_structure_solution 'SHELXS-97 (Sheldrick, 1990)'
_diffrn_ambient_temperature 120(2)
_diffrn_measured_fraction_theta_full 0.996
_diffrn_measured_fraction_theta_max 0.996
_diffrn_radiation_monochromator graphite
_diffrn_radiation_source 'fine-focus sealed tube'
_diffrn_radiation_type MoK\a
_diffrn_radiation_wavelength 0.71069
_diffrn_reflns_av_R_equivalents 0.0696
_diffrn_reflns_av_sigmaI/netI 0.0643
_diffrn_reflns_limit_h_max 21
_diffrn_reflns_limit_h_min -21
_diffrn_reflns_limit_k_max 15
_diffrn_reflns_limit_k_min -15
_diffrn_reflns_limit_l_max 21
_diffrn_reflns_limit_l_min -21
_diffrn_reflns_number 24300
_diffrn_reflns_theta_full 26.37
_diffrn_reflns_theta_max 26.37
_diffrn_reflns_theta_min 1.32
_exptl_absorpt_coefficient_mu 0.674
_exptl_absorpt_correction_type no
_exptl_crystal_colour orange
_exptl_crystal_density_diffrn 1.371
_exptl_crystal_density_method 'not measured'
_exptl_crystal_description prism
_exptl_crystal_F_000 1428
_exptl_crystal_size_max 0.50
_exptl_crystal_size_mid 0.25
_exptl_crystal_size_min 0.15
_refine_diff_density_max 0.498
_refine_diff_density_min -0.546
_refine_diff_density_rms 0.135
_refine_ls_extinction_method none
_refine_ls_goodness_of_fit_ref 1.105
_refine_ls_hydrogen_treatment mixed
_refine_ls_matrix_type full
_refine_ls_number_parameters 430
_refine_ls_number_reflns 6828
_refine_ls_number_restraints 0
_refine_ls_restrained_S_all 1.105
_refine_ls_R_factor_all 0.0772
_refine_ls_R_factor_gt 0.0389
_refine_ls_shift/su_max 0.001
_refine_ls_shift/su_mean 0.000
_refine_ls_structure_factor_coef Fsqd
_refine_ls_weighting_details 'calc w=1/[\s^2^(Fo^2^)+(0.0722P)^2^+1.0646P] where P=(Fo^2^+2Fc^2^)/3'
_refine_ls_weighting_scheme calc
_refine_ls_wR_factor_gt 0.0983
_refine_ls_wR_factor_ref 0.1427
_reflns_number_gt 4784
_reflns_number_total 6828
_reflns_threshold_expression >2sigma(I)
_cod_data_source_file b202610d.txt
_cod_data_source_block '[Co(PM-BiA)2(NCS)2]120K'
_cod_original_cell_volume 3349.99(8)
_cod_original_sg_symbol_H-M P21/c
_cod_database_code 7238083

loop_
_symmetry_equiv_pos_as_xyz
'x, y, z'
'-x, y+1/2, -z+1/2'
'-x, -y, -z'
'x, -y-1/2, z-1/2'

loop_
_atom_site_label
_atom_site_type_symbol
_atom_site_fract_x
_atom_site_fract_y
_atom_site_fract_z
_atom_site_U_iso_or_equiv
_atom_site_adp_type
_atom_site_occupancy
_atom_site_symmetry_multiplicity
_atom_site_calc_flag
_atom_site_refinement_flags
S4 S 0.54261(6) 0.15670(7) 0.92187(5) 0.0274(2) Uani 1 1 d .
S104 S 0.95280(6) 0.38149(7) 1.06837(5) 0.0302(2) Uani 1 1 d .
Co1 Co 0.75978(3) 0.19149(3) 0.82310(3) 0.02008(14) Uani 1 1 d .
C3 C 0.6172(2) 0.1458(2) 0.88731(19) 0.0234(7) Uani 1 1 d .
C10 C 0.8816(3) 0.8279(3) 0.5598(3) 0.0537(13) Uani 1 1 d .
H10 H 0.8869 0.8962 0.5390 0.064 Uiso 1 1 calc R
C11 C 0.8309(3) 0.8149(3) 0.6033(3) 0.0515(12) Uani 1 1 d .
H11 H 0.8001 0.8737 0.6109 0.062 Uiso 1 1 calc R
C12 C 0.8252(2) 0.7147(3) 0.6359(2) 0.0373(9) Uani 1 1 d .
H12 H 0.7928 0.7066 0.6683 0.045 Uiso 1 1 calc R
C13 C 0.8670(2) 0.6259(3) 0.6212(2) 0.0295(8) Uani 1 1 d .
C14 C 0.9161(2) 0.6396(3) 0.5755(2) 0.0365(9) Uani 1 1 d .
H14 H 0.9438 0.5804 0.5640 0.044 Uiso 1 1 calc R
C15 C 0.9244(3) 0.7417(4) 0.5466(2) 0.0510(12) Uani 1 1 d .
H15 H 0.9598 0.7515 0.5176 0.061 Uiso 1 1 calc R
C20 C 0.8422(2) 0.4278(3) 0.6076(2) 0.0258(7) Uani 1 1 d .
H20 H 0.8303 0.4323 0.5486 0.031 Uiso 1 1 calc R
C22 C 0.8398(2) 0.3299(2) 0.6435(2) 0.0241(7) Uani 1 1 d .
H22 H 0.8254 0.2677 0.6087 0.029 Uiso 1 1 calc R
C23 C 0.8584(2) 0.3221(2) 0.7304(2) 0.0209(7) Uani 1 1 d .
C24 C 0.8789(2) 0.4131(2) 0.78121(19) 0.0229(7) Uani 1 1 d .
H24 H 0.8921 0.4081 0.8405 0.028 Uiso 1 1 calc R
C25 C 0.88007(19) 0.5115(2) 0.7447(2) 0.0234(7) Uani 1 1 d .
H25 H 0.8933 0.5738 0.7793 0.028 Uiso 1 1 calc R
C26 C 0.8620(2) 0.5199(2) 0.6577(2) 0.0243(7) Uani 1 1 d .
C27 C 0.8880(2) 0.1406(3) 0.7577(2) 0.0240(7) Uani 1 1 d .
C33 C 0.7976(2) -0.0513(3) 0.8524(2) 0.0332(9) Uani 1 1 d .
H33 H 0.7555 -0.0514 0.8743 0.040 Uiso 1 1 calc R
C35 C 0.8739(2) 0.0387(2) 0.7906(2) 0.0252(7) Uani 1 1 d .
C42 C 0.8392(3) -0.1465(3) 0.8516(2) 0.0435(10) Uani 1 1 d .
H42 H 0.8252 -0.2103 0.8724 0.052 Uiso 1 1 calc R
C44 C 0.9004(3) -0.1472(3) 0.8206(3) 0.0447(11) Uani 1 1 d .
H44 H 0.9303 -0.2110 0.8209 0.054 Uiso 1 1 calc R
C103 C 0.8950(2) 0.2935(2) 0.9964(2) 0.0233(7) Uani 1 1 d .
C110 C 0.5669(2) -0.3561(3) 0.3603(2) 0.0309(8) Uani 1 1 d .
H110 H 0.5603 -0.4168 0.3252 0.037 Uiso 1 1 calc R
C111 C 0.5974(2) -0.3667(3) 0.4484(2) 0.0324(8) Uani 1 1 d .
H111 H 0.6108 -0.4354 0.4739 0.039 Uiso 1 1 calc R
C112 C 0.6087(2) -0.2779(3) 0.4999(2) 0.0281(8) Uani 1 1 d .
H112 H 0.6302 -0.2868 0.5604 0.034 Uiso 1 1 calc R
C113 C 0.5893(2) -0.1759(2) 0.4650(2) 0.0229(7) Uani 1 1 d .
C114 C 0.5573(2) -0.1662(3) 0.3760(2) 0.0253(7) Uani 1 1 d .
H114 H 0.5430 -0.0977 0.3502 0.030 Uiso 1 1 calc R
C115 C 0.5462(2) -0.2555(3) 0.3243(2) 0.0294(8) Uani 1 1 d .
H115 H 0.5241 -0.2473 0.2638 0.035 Uiso 1 1 calc R
C120 C 0.6032(2) -0.0859(3) 0.6014(2) 0.0247(7) Uani 1 1 d .
H120 H 0.5864 -0.1505 0.6185 0.030 Uiso 1 1 calc R
C121 C 0.6242(2) 0.0018(2) 0.65567(19) 0.0234(7) Uani 1 1 d .
H121 H 0.6229 -0.0035 0.7100 0.028 Uiso 1 1 calc R
C122 C 0.64706(19) 0.0979(2) 0.63051(19) 0.0209(7) Uani 1 1 d .
C123 C 0.6498(2) 0.1046(2) 0.5516(2) 0.0236(7) Uani 1 1 d .
H123 H 0.6654 0.1699 0.5343 0.028 Uiso 1 1 calc R
C124 C 0.6301(2) 0.0165(2) 0.4978(2) 0.0251(7) Uani 1 1 d .
H124 H 0.6327 0.0221 0.4441 0.030 Uiso 1 1 calc R
C125 C 0.60634(19) -0.0810(2) 0.52167(19) 0.0209(7) Uani 1 1 d .
C127 C 0.6387(2) 0.2790(2) 0.6562(2) 0.0221(7) Uani 1 1 d .
C132 C 0.7312(2) 0.4334(3) 0.8529(2) 0.0261(7) Uani 1 1 d .
H132 H 0.7643 0.4197 0.9125 0.031 Uiso 1 1 calc R
C133 C 0.7070(2) 0.5375(3) 0.8267(2) 0.0266(7) Uani 1 1 d .
H133 H 0.7236 0.5938 0.8674 0.032 Uiso 1 1 calc R
C134 C 0.6583(2) 0.5575(3) 0.7403(2) 0.0294(8) Uani 1 1 d .
H134 H 0.6413 0.6282 0.7205 0.035 Uiso 1 1 calc R
C135 C 0.6342(2) 0.4731(2) 0.6824(2) 0.0258(7) Uani 1 1 d .
H135 H 0.5998 0.4849 0.6227 0.031 Uiso 1 1 calc R
C137 C 0.66145(19) 0.3714(2) 0.71351(19) 0.0211(7) Uani 1 1 d .
C333 C 0.9184(2) -0.0533(3) 0.7887(2) 0.0376(9) Uani 1 1 d .
H333 H 0.9600 -0.0520 0.7662 0.045 Uiso 1 1 calc R
N2 N 0.66983(19) 0.1379(2) 0.86225(18) 0.0308(7) Uani 1 1 d .
N26 N 0.85020(16) 0.22314(19) 0.76700(15) 0.0203(6) Uani 1 1 d .
N31 N 0.81507(17) 0.0405(2) 0.82304(16) 0.0239(6) Uani 1 1 d .
N102 N 0.85266(18) 0.2328(2) 0.94371(16) 0.0270(6) Uani 1 1 d .
N126 N 0.66788(16) 0.18721(19) 0.68751(16) 0.0203(6) Uani 1 1 d .
N131 N 0.70995(16) 0.3509(2) 0.79786(16) 0.0208(6) Uani 1 1 d .
H27 H 0.928(2) 0.141(2) 0.734(2) 0.025 Uiso 1 1 d .
H127 H 0.601(2) 0.289(2) 0.597(2) 0.025 Uiso 1 1 d .

loop_
_atom_site_aniso_label
_atom_site_aniso_U_11
_atom_site_aniso_U_22
_atom_site_aniso_U_33
_atom_site_aniso_U_23
_atom_site_aniso_U_13
_atom_site_aniso_U_12
S4 0.0283(5) 0.0293(4) 0.0260(4) -0.0036(3) 0.0130(4) -0.0031(4)
S104 0.0353(5) 0.0235(4) 0.0280(5) -0.0054(3) 0.0102(4) -0.0021(4)
Co1 0.0233(2) 0.0194(2) 0.0171(2) 0.00052(17) 0.00841(18) -0.00105(17)
C3 0.0308(19) 0.0198(16) 0.0160(16) 0.0003(12) 0.0068(14) -0.0044(14)
C10 0.058(3) 0.038(2) 0.037(2) 0.0111(18) -0.006(2) -0.025(2)
C11 0.061(3) 0.026(2) 0.039(2) 0.0041(17) -0.004(2) -0.0059(19)
C12 0.038(2) 0.031(2) 0.034(2) 0.0002(16) 0.0074(17) -0.0037(16)
C13 0.0266(18) 0.0303(19) 0.0210(17) 0.0029(14) 0.0005(14) -0.0104(15)
C14 0.031(2) 0.046(2) 0.0278(19) 0.0092(16) 0.0083(16) -0.0069(17)
C15 0.041(2) 0.069(3) 0.031(2) 0.015(2) 0.0040(18) -0.028(2)
C20 0.0283(18) 0.0290(18) 0.0201(16) 0.0010(14) 0.0106(14) -0.0034(14)
C22 0.0256(18) 0.0250(18) 0.0220(17) -0.0043(13) 0.0107(14) -0.0031(13)
C23 0.0195(16) 0.0199(16) 0.0232(16) -0.0003(12) 0.0092(13) 0.0002(12)
C24 0.0218(16) 0.0285(18) 0.0181(16) 0.0009(13) 0.0083(13) -0.0011(13)
C25 0.0196(17) 0.0248(17) 0.0252(17) -0.0047(13) 0.0091(14) -0.0051(13)
C26 0.0221(17) 0.0238(17) 0.0259(17) 0.0033(13) 0.0094(14) -0.0031(13)
C27 0.0215(17) 0.0289(19) 0.0214(17) -0.0035(13) 0.0090(14) -0.0010(14)
C33 0.042(2) 0.0270(19) 0.0238(17) 0.0046(14) 0.0077(16) -0.0041(16)
C35 0.0255(18) 0.0214(17) 0.0219(17) -0.0028(13) 0.0042(14) 0.0023(13)
C42 0.060(3) 0.0193(18) 0.039(2) 0.0051(16) 0.010(2) 0.0001(18)
C44 0.050(3) 0.0227(19) 0.045(2) -0.0017(17) 0.006(2) 0.0121(17)
C103 0.0275(18) 0.0224(17) 0.0223(17) 0.0075(14) 0.0131(15) 0.0049(14)
C110 0.032(2) 0.0262(18) 0.037(2) -0.0101(15) 0.0181(17) -0.0054(15)
C111 0.037(2) 0.0233(18) 0.038(2) -0.0020(15) 0.0174(17) -0.0037(15)
C112 0.0292(19) 0.0275(18) 0.0272(18) 0.0004(14) 0.0120(15) -0.0007(14)
C113 0.0206(17) 0.0234(17) 0.0270(17) -0.0027(13) 0.0126(14) -0.0021(13)
C114 0.0217(17) 0.0240(17) 0.0291(18) -0.0008(14) 0.0101(15) -0.0029(13)
C115 0.0282(19) 0.037(2) 0.0238(18) -0.0059(15) 0.0120(15) -0.0034(15)
C120 0.0243(17) 0.0240(17) 0.0242(17) 0.0000(13) 0.0092(14) -0.0032(14)
C121 0.0245(17) 0.0255(17) 0.0181(16) 0.0003(13) 0.0074(14) 0.0004(13)
C122 0.0192(16) 0.0213(16) 0.0190(16) -0.0032(12) 0.0053(13) -0.0023(13)
C123 0.0240(17) 0.0210(16) 0.0260(17) 0.0029(13) 0.0109(14) -0.0012(13)
C124 0.0269(18) 0.0272(17) 0.0229(17) 0.0005(14) 0.0123(14) 0.0011(14)
C125 0.0155(15) 0.0223(16) 0.0226(16) -0.0001(13) 0.0061(13) 0.0008(13)
C127 0.0199(17) 0.0238(17) 0.0216(17) -0.0008(13) 0.0079(14) -0.0018(13)
C132 0.0257(18) 0.0299(18) 0.0236(17) -0.0020(14) 0.0116(14) 0.0020(14)
C133 0.0246(17) 0.0253(17) 0.0312(18) -0.0076(14) 0.0135(15) 0.0005(14)
C134 0.0296(19) 0.0221(17) 0.034(2) 0.0023(14) 0.0119(16) 0.0062(14)
C135 0.0254(18) 0.0238(17) 0.0239(17) 0.0020(13) 0.0069(14) 0.0038(14)
C137 0.0172(16) 0.0247(17) 0.0209(16) 0.0004(13) 0.0079(13) 0.0008(13)
C333 0.036(2) 0.030(2) 0.040(2) -0.0054(16) 0.0103(17) 0.0078(16)
N2 0.0347(17) 0.0315(17) 0.0293(16) 0.0038(13) 0.0167(14) -0.0044(13)
N26 0.0189(13) 0.0213(14) 0.0191(13) -0.0002(11) 0.0069(11) -0.0018(11)
N31 0.0276(15) 0.0202(14) 0.0177(13) 0.0005(11) 0.0042(12) -0.0008(11)
N102 0.0321(16) 0.0274(15) 0.0182(14) 0.0006(12) 0.0080(12) -0.0020(13)
N126 0.0179(13) 0.0233(14) 0.0198(13) -0.0009(11) 0.0084(11) -0.0014(11)
N131 0.0196(14) 0.0233(14) 0.0209(14) -0.0004(11) 0.0102(11) 0.0006(11)

loop_
_atom_type_symbol
_atom_type_description
_atom_type_scat_dispersion_real
_atom_type_scat_dispersion_imag
_atom_type_scat_source
C C 0.0033 0.0016 'International Tables Vol C Tables 4.2.6.8 and 6.1.1.4'
H H 0.0000 0.0000 'International Tables Vol C Tables 4.2.6.8 and 6.1.1.4'
N N 0.0061 0.0033 'International Tables Vol C Tables 4.2.6.8 and 6.1.1.4'
S S 0.1246 0.1234 'International Tables Vol C Tables 4.2.6.8 and 6.1.1.4'
Co Co 0.3494 0.9721 'International Tables Vol C Tables 4.2.6.8 and 6.1.1.4'

loop_
_geom_angle_atom_site_label_1
_geom_angle_atom_site_label_2
_geom_angle_atom_site_label_3
_geom_angle
N2 Co1 N102 96.38(11)
N2 Co1 N31 96.23(11)
N102 Co1 N31 94.38(10)
N2 Co1 N131 94.72(11)
N102 Co1 N131 91.98(10)
N31 Co1 N131 166.65(10)
N2 Co1 N126 92.86(10)
N102 Co1 N126 165.83(10)
N31 Co1 N126 95.27(9)
N131 Co1 N126 76.53(9)
N2 Co1 N26 169.79(10)
N102 Co1 N26 90.93(10)
N31 Co1 N26 76.05(10)
N131 Co1 N26 92.14(10)
N126 Co1 N26 81.38(9)
N2 C3 S4 179.6(3)
C15 C10 C11 120.1(4)
C10 C11 C12 119.7(4)
C11 C12 C13 120.6(4)
C14 C13 C12 119.0(3)
C14 C13 C26 120.7(3)
C12 C13 C26 120.2(3)
C13 C14 C15 119.6(4)
C10 C15 C14 120.8(4)
C22 C20 C26 120.3(3)
C20 C22 C23 120.4(3)
C24 C23 C22 119.8(3)
C24 C23 N26 118.9(3)
C22 C23 N26 121.1(3)
C23 C24 C25 119.6(3)
C24 C25 C26 120.9(3)
C20 C26 C25 118.9(3)
C20 C26 C13 121.4(3)
C25 C26 C13 119.7(3)
N26 C27 C35 119.0(3)
N31 C33 C42 122.1(4)
N31 C35 C333 122.7(3)
N31 C35 C27 115.2(3)
C333 C35 C27 122.2(3)
C44 C42 C33 119.4(4)
C42 C44 C333 119.3(3)
N102 C103 S104 178.3(3)
C111 C110 C115 118.8(3)
C110 C111 C112 120.6(3)
C111 C112 C113 121.5(3)
C112 C113 C114 117.5(3)
C112 C113 C125 120.7(3)
C114 C113 C125 121.7(3)
C115 C114 C113 120.9(3)
C110 C115 C114 120.7(3)
C121 C120 C125 121.2(3)
C120 C121 C122 120.1(3)
C123 C122 C121 119.6(3)
C123 C122 N126 121.5(3)
C121 C122 N126 118.9(3)
C122 C123 C124 120.5(3)
C123 C124 C125 120.9(3)
C120 C125 C124 117.8(3)
C120 C125 C113 121.9(3)
C124 C125 C113 120.2(3)
N126 C127 C137 119.2(3)
N131 C132 C133 123.1(3)
C134 C133 C132 118.6(3)
C133 C134 C135 119.3(3)
C137 C135 C134 118.6(3)
N131 C137 C135 122.6(3)
N131 C137 C127 115.9(3)
C135 C137 C127 121.5(3)
C35 C333 C44 118.4(4)
C3 N2 Co1 156.0(3)
C27 N26 C23 120.0(3)
C27 N26 Co1 114.0(2)
C23 N26 Co1 125.3(2)
C33 N31 C35 118.1(3)
C33 N31 Co1 126.4(2)
C35 N31 Co1 115.5(2)
C103 N102 Co1 153.7(2)
C127 N126 C122 118.8(3)
C127 N126 Co1 113.5(2)
C122 N126 Co1 127.22(19)
C132 N131 C137 117.7(3)
C132 N131 Co1 127.9(2)
C137 N131 Co1 113.62(19)

loop_
_geom_bond_atom_site_label_1
_geom_bond_atom_site_label_2
_geom_bond_distance
S4 C3 1.637(4)
S104 C103 1.636(3)
Co1 N2 2.050(3)
Co1 N102 2.063(3)
Co1 N31 2.120(3)
Co1 N131 2.145(3)
Co1 N126 2.180(2)
Co1 N26 2.195(3)
C3 N2 1.163(4)
C10 C15 1.382(6)
C10 C11 1.384(7)
C11 C12 1.399(5)
C12 C13 1.409(5)
C13 C14 1.393(5)
C13 C26 1.491(4)
C14 C15 1.405(5)
C20 C22 1.386(4)
C20 C26 1.395(4)
C22 C23 1.396(4)
C23 C24 1.389(4)
C23 N26 1.428(4)
C24 C25 1.391(4)
C25 C26 1.400(4)
C27 N26 1.269(4)
C27 C35 1.463(4)
C33 N31 1.345(4)
C33 C42 1.395(5)
C35 N31 1.353(4)
C35 C333 1.392(5)
C42 C44 1.372(6)
C44 C333 1.392(5)
C103 N102 1.166(4)
C110 C111 1.382(5)
C110 C115 1.384(5)
C111 C112 1.386(5)
C112 C113 1.392(4)
C113 C114 1.395(4)
C113 C125 1.488(4)
C114 C115 1.394(4)
C120 C121 1.389(4)
C120 C125 1.402(4)
C121 C122 1.395(4)
C122 C123 1.386(4)
C122 N126 1.431(4)
C123 C124 1.389(4)
C124 C125 1.407(4)
C127 N126 1.280(4)
C127 C137 1.463(4)
C132 N131 1.344(4)
C132 C133 1.387(4)
C133 C134 1.378(4)
C134 C135 1.391(4)
C135 C137 1.385(4)
C137 N131 1.351(4)
